data_2208124
loop_
_publ_author_name
'Sui, Ruohong'
'Charpentier, P. A.'
'Rizkalla, A. S.'
'Jennings, M. C.'

_publ_section_title Hexakis(\m-acetato-\k^2^<i>O</i>,<i>O</i>')hexaisopropoxyhexa-\m~3~-oxo-hexatitanium
_journal_coeditor_code LH6581
_journal_issue 2
_journal_name_full 'Acta Crystallographica Section E'
_journal_page_first m373
_journal_page_last m375
_journal_paper_doi 10.1107/S1600536806002492
_journal_volume 62
_journal_year 2006
_chemical_formula_iupac '[Ti6 (C2 H3 O2)6 (C3 H7 O)6 O6]'
_chemical_formula_moiety 'C30 H60 O24 Ti6'
_chemical_formula_sum 'C30 H60 O24 Ti6'
_chemical_formula_weight 1092.18
_chemical_name_systematic
;
Hexakis(\m-acetato-\k^2^O,O')hexaisopropoxyhexa-\m~3~-oxo-hexatitanium
;
_space_group_IT_number 2
_symmetry_cell_setting triclinic
_symmetry_space_group_name_Hall '-P 1'
_symmetry_space_group_name_H-M 'P -1'
_atom_sites_solution_hydrogens geom
_atom_sites_solution_primary direct
_atom_sites_solution_secondary difmap
_cell_angle_alpha 89.861(8)
_cell_angle_beta 83.883(6)
_cell_angle_gamma 75.461(7)
_cell_formula_units_Z 2
_cell_length_a 10.2466(14)
_cell_length_b 12.2908(12)
_cell_length_c 20.225(3)
_cell_measurement_reflns_used 20933
_cell_measurement_temperature 298(2)
_cell_measurement_theta_max 25.03
_cell_measurement_theta_min 1.70
_cell_volume 2450.7(6)
_computing_cell_refinement 'DENZO-SMN (Otwinowski & Minor, 1997)'
_computing_data_collection 'COLLECT (Nonius, 2001)'
_computing_data_reduction DENZO-SMN
_computing_molecular_graphics 'SHELXTL/PC (Sheldrick, 2001)'
_computing_publication_material SHELXTL/PC
_computing_structure_refinement 'SHELXL97 (Sheldrick, 1997)'
_computing_structure_solution 'SHELXS97 (Sheldrick, 1997)'
_diffrn_ambient_temperature 298(2)
_diffrn_measured_fraction_theta_full 0.913
_diffrn_measured_fraction_theta_max 0.913
_diffrn_measurement_device_type 'Bruker--Nonius KappaCCD'
_diffrn_measurement_method '\f scans, and \w scans with \k offsets'
_diffrn_radiation_monochromator graphite
_diffrn_radiation_source 'fine-focus sealed tube'
_diffrn_radiation_type MoK\a
_diffrn_radiation_wavelength 0.71073
_diffrn_reflns_av_R_equivalents 0.091
_diffrn_reflns_av_sigmaI/netI 0.2163
_diffrn_reflns_limit_h_max 12
_diffrn_reflns_limit_h_min -12
_diffrn_reflns_limit_k_max 14
_diffrn_reflns_limit_k_min -14
_diffrn_reflns_limit_l_max 24
_diffrn_reflns_limit_l_min -19
_diffrn_reflns_number 13625
_diffrn_reflns_theta_full 25.03
_diffrn_reflns_theta_max 25.03
_diffrn_reflns_theta_min 2.61
_diffrn_standards_number 0
_exptl_absorpt_coefficient_mu 1.006
_exptl_absorpt_correction_T_max 0.949
_exptl_absorpt_correction_T_min 0.811
_exptl_absorpt_correction_type multi-scan
_exptl_absorpt_process_details '(SORTAV; Blessing, 1995)'
_exptl_crystal_colour colourless
_exptl_crystal_density_diffrn 1.480
_exptl_crystal_density_method 'not measured'
_exptl_crystal_description plate
_exptl_crystal_F_000 1128
_exptl_crystal_size_max 0.20
_exptl_crystal_size_mid 0.17
_exptl_crystal_size_min 0.05
_refine_diff_density_max 0.350
_refine_diff_density_min -0.399
_refine_ls_extinction_method none
_refine_ls_goodness_of_fit_ref 0.962
_refine_ls_hydrogen_treatment constr
_refine_ls_matrix_type full
_refine_ls_number_parameters 560
_refine_ls_number_reflns 7905
_refine_ls_number_restraints 483
_refine_ls_restrained_S_all 0.951
_refine_ls_R_factor_all 0.2350
_refine_ls_R_factor_gt 0.0762
_refine_ls_shift/su_max 0.000
_refine_ls_shift/su_mean 0.000
_refine_ls_structure_factor_coef Fsqd
_refine_ls_weighting_details 'calc w = 1/[\s^2^(Fo^2^)+(0.0734P)^2^] where P = (Fo^2^+2Fc^2^)/3'
_refine_ls_weighting_scheme calc
_refine_ls_wR_factor_gt 0.1418
_refine_ls_wR_factor_ref 0.1949
_reflns_number_gt 2994
_reflns_number_total 7905
_reflns_threshold_expression I>2\s(I)
_cod_data_source_file lh6581.cif
_cod_data_source_block I
_cod_depositor_comments
;
The following automatic conversions were performed:
'_symmetry_cell_setting' value 'Triclinic' changed to 'triclinic'
according to '/home/saulius/struct/CIF-dictionaries/cif_core.dic'
dictionary named 'cif_core.dic' version 2.4.1 from 2010-06-29.

Automatic conversion script
Id: cif_fix_enum 1527 2010-12-29 10:47:43Z saulius 

The following automatic conversions were performed:

'_symmetry_cell_setting' value 'Triclinic' changed to 'triclinic'
according to /home/saulius/struct/CIF-dictionaries/cif_core.dic
dictionary named 'cif_core.dic' version 2.4.1 from 2010-06-29.

Automatic conversion script
Id: cif_fix_values 1715 2011-07-08 13:25:40Z adriana 
;
_cod_original_cell_volume 2450.7(5)
_cod_database_code 2208124
_cod_database_fobs_code 2208124

loop_
_symmetry_equiv_pos_as_xyz
'x, y, z'
'-x, -y, -z'

loop_
_atom_site_label
_atom_site_fract_x
_atom_site_fract_y
_atom_site_fract_z
_atom_site_U_iso_or_equiv
_atom_site_adp_type
_atom_site_calc_flag
_atom_site_refinement_flags
_atom_site_occupancy
_atom_site_disorder_assembly
_atom_site_disorder_group
_atom_site_type_symbol
Ti1 0.57920(15) 0.41884(11) 0.09764(8) 0.0586(5) Uani d U 1 . . Ti
Ti2 0.69757(15) 0.37779(11) -0.05126(8) 0.0596(5) Uani d U 1 . . Ti
Ti3 0.36725(16) 0.36982(11) 0.00942(8) 0.0592(5) Uani d U 1 . . Ti
O1 0.5573(5) 0.3382(4) 0.0058(2) 0.0534(13) Uani d U 1 . . O
O2 0.6734(5) 0.4899(4) 0.0336(3) 0.0539(13) Uani d U 1 . . O
O3 0.3948(5) 0.4859(4) 0.0845(2) 0.0504(13) Uani d U 1 . . O
O11 0.5840(5) 0.4947(4) 0.1695(3) 0.0653(15) Uani d U 1 . . O
C12 0.5324(11) 0.5625(8) 0.2269(5) 0.084(3) Uani d U 1 . . C
H12A 0.5171 0.6411 0.2137 0.101 Uiso calc R 1 . . H
C13 0.6371(12) 0.5423(9) 0.2752(5) 0.128(4) Uani d U 1 . . C
H13A 0.7196 0.5561 0.2541 0.192 Uiso calc R 1 . . H
H13B 0.6541 0.4658 0.2892 0.192 Uiso calc R 1 . . H
H13C 0.6045 0.5921 0.3132 0.192 Uiso calc R 1 . . H
C14 0.4018(11) 0.5461(9) 0.2569(5) 0.126(4) Uani d U 1 . . C
H14A 0.3376 0.5612 0.2247 0.189 Uiso calc R 1 . . H
H14B 0.3687 0.5964 0.2946 0.189 Uiso calc R 1 . . H
H14C 0.4139 0.4699 0.2709 0.189 Uiso calc R 1 . . H
O15 0.5137(6) 0.2929(4) 0.1481(3) 0.0650(15) Uani d U 1 . . O
C16 0.4372(10) 0.2323(7) 0.1313(5) 0.067(3) Uani d U 1 . . C
C17 0.4267(10) 0.1364(7) 0.1733(5) 0.101(4) Uani d U 1 . . C
H17A 0.3652 0.0987 0.1564 0.151 Uiso calc R 1 . . H
H17B 0.3936 0.1628 0.2181 0.151 Uiso calc R 1 . . H
H17C 0.5145 0.0849 0.1728 0.151 Uiso calc R 1 . . H
O18 0.3733(6) 0.2501(4) 0.0811(3) 0.0705(17) Uani d U 1 . . O
O21 0.7067(5) 0.2809(4) -0.1164(3) 0.0657(16) Uani d U 1 . . O
C22 0.7231(14) 0.1737(8) -0.1439(6) 0.118(4) Uani d U 1 . . C
H22A 0.6359 0.1753 -0.1601 0.142 Uiso calc R 1 . . H
C23 0.7377(15) 0.0891(8) -0.0916(7) 0.168(6) Uani d U 1 . . C
H23A 0.7438 0.0165 -0.1110 0.252 Uiso calc R 1 . . H
H23B 0.6603 0.1086 -0.0587 0.252 Uiso calc R 1 . . H
H23C 0.8185 0.0870 -0.0711 0.252 Uiso calc R 1 . . H
C24 0.8159(19) 0.1476(11) -0.1987(8) 0.242(10) Uani d U 1 . . C
H24A 0.7952 0.2052 -0.2309 0.363 Uiso calc R 1 . . H
H24B 0.8129 0.0769 -0.2177 0.363 Uiso calc R 1 . . H
H24C 0.9050 0.1424 -0.1862 0.363 Uiso calc R 1 . . H
O25 0.8367(5) 0.2657(4) -0.0027(3) 0.0680(16) Uani d U 1 . . O
C26 0.8428(10) 0.2498(7) 0.0594(6) 0.069(3) Uani d U 1 . . C
C27 0.9642(10) 0.1607(8) 0.0784(5) 0.122(4) Uani d U 1 . . C
H27A 0.9574 0.1542 0.1259 0.182 Uiso calc R 1 . . H
H27B 1.0462 0.1819 0.0632 0.182 Uiso calc R 1 . . H
H27C 0.9658 0.0898 0.0581 0.182 Uiso calc R 1 . . H
O28 0.7553(6) 0.2998(4) 0.1044(3) 0.0669(16) Uani d U 1 . . O
O31 0.3428(6) 0.2787(4) -0.0523(3) 0.0689(16) Uani d U 1 . . O
C32 0.2819(16) 0.2026(9) -0.0791(6) 0.140(5) Uani d U 1 . . C
H32A 0.1882 0.2350 -0.0598 0.168 Uiso calc R 1 . . H
C33 0.3077(15) 0.0984(8) -0.0441(6) 0.166(6) Uani d U 1 . . C
H33A 0.2604 0.0490 -0.0621 0.249 Uiso calc R 1 . . H
H33B 0.2766 0.1131 0.0022 0.249 Uiso calc R 1 . . H
H33C 0.4033 0.0636 -0.0492 0.249 Uiso calc R 1 . . H
C34 0.2619(14) 0.2092(10) -0.1447(6) 0.160(6) Uani d U 1 . . C
H34A 0.2343 0.2867 -0.1564 0.240 Uiso calc R 1 . . H
H34B 0.1925 0.1724 -0.1526 0.240 Uiso calc R 1 . . H
H34C 0.3448 0.1731 -0.1713 0.240 Uiso calc R 1 . . H
O35 0.1690(6) 0.4030(5) 0.0496(3) 0.0698(16) Uani d U 1 . . O
C36 0.0938(10) 0.4905(9) 0.0808(5) 0.066(2) Uani d U 1 . . C
C37 -0.0405(9) 0.4813(7) 0.1144(5) 0.094(3) Uani d U 1 . . C
H37A -0.0508 0.4069 0.1070 0.142 Uiso calc R 1 . . H
H37B -0.1120 0.5352 0.0963 0.142 Uiso calc R 1 . . H
H37C -0.0446 0.4959 0.1613 0.142 Uiso calc R 1 . . H
O38 0.1266(5) 0.5817(5) 0.0858(3) 0.0708(18) Uani d U 1 . . O
Ti4 0.85058(16) 0.97592(12) 0.42432(8) 0.0640(5) Uani d U 1 . . Ti
Ti5 1.14293(16) 0.83775(12) 0.44706(8) 0.0619(5) Uani d U 1 . . Ti
Ti6 0.87059(16) 0.90903(12) 0.57209(8) 0.0638(5) Uani d U 1 . . Ti
O4 0.9639(5) 0.8543(4) 0.4889(3) 0.0597(13) Uani d U 1 . . O
O5 1.0323(5) 0.9886(4) 0.4041(3) 0.0580(14) Uani d U 1 . . O
O6 0.8024(5) 1.0489(4) 0.5083(3) 0.0567(14) Uani d U 1 . . O
O41 0.7680(5) 1.0798(4) 0.3729(3) 0.0697(16) Uani d U 1 . . O
C42 0.7333(13) 1.1448(10) 0.3173(6) 0.113(4) Uani d U 1 . . C
H42A 0.7902 1.1982 0.3157 0.136 Uiso calc R 1 . . H
C43 0.7820(14) 1.0741(10) 0.2553(6) 0.158(6) Uani d U 1 . . C
H43A 0.8775 1.0405 0.2542 0.237 Uiso calc R 1 . . H
H43B 0.7653 1.1203 0.2172 0.237 Uiso calc R 1 . . H
H43C 0.7345 1.0161 0.2546 0.237 Uiso calc R 1 . . H
C44 0.5998(15) 1.2127(11) 0.3254(6) 0.192(7) Uani d U 1 . . C
H44A 0.5867 1.2592 0.3648 0.288 Uiso calc R 1 . . H
H44B 0.5373 1.1659 0.3294 0.288 Uiso calc R 1 . . H
H44C 0.5842 1.2593 0.2874 0.288 Uiso calc R 1 . . H
O45 0.8901(6) 0.8487(5) 0.3536(3) 0.0740(17) Uani d U 1 . . O
C46 0.9880(12) 0.7631(8) 0.3436(5) 0.077(3) Uani d U 1 . . C
C47 0.9774(10) 0.6747(7) 0.2949(5) 0.107(4) Uani d U 1 . . C
H47A 0.8923 0.6976 0.2766 0.160 Uiso calc R 1 . . H
H47B 0.9829 0.6049 0.3171 0.160 Uiso calc R 1 . . H
H47C 1.0504 0.6652 0.2597 0.160 Uiso calc R 1 . . H
O48 1.0950(6) 0.7473(4) 0.3717(3) 0.0699(16) Uani d U 1 . . O
O51 1.2222(5) 0.7169(4) 0.4875(3) 0.0713(17) Uani d U 1 A . O
C52 1.2379(19) 0.6085(10) 0.5057(7) 0.155(6) Uani d DU 1 . . C
H52A 1.2735 0.6105 0.5486 0.186 Uiso calc PR 0.447(19) A 1 H
H52B 1.1404 0.6156 0.5159 0.186 Uiso d PR 0.553(19) A 2 H
C53A 1.358(3) 0.548(2) 0.465(2) 0.188(15) Uani d PDU 0.447(19) A 1 C
H53A 1.3760 0.4694 0.4751 0.282 Uiso calc PR 0.447(19) A 1 H
H53B 1.4334 0.5763 0.4737 0.282 Uiso calc PR 0.447(19) A 1 H
H53C 1.3437 0.5570 0.4189 0.282 Uiso calc PR 0.447(19) A 1 H
C54A 1.122(3) 0.571(3) 0.525(2) 0.26(2) Uani d PDU 0.447(19) A 1 C
H54A 1.0615 0.6240 0.5559 0.387 Uiso calc PR 0.447(19) A 1 H
H54B 1.1469 0.4991 0.5449 0.387 Uiso calc PR 0.447(19) A 1 H
H54C 1.0767 0.5642 0.4861 0.387 Uiso calc PR 0.447(19) A 1 H
C53B 1.286(4) 0.5732(18) 0.5655(12) 0.215(16) Uani d PDU 0.553(19) A 2 C
H53D 1.2159 0.5997 0.6013 0.322 Uiso calc PR 0.553(19) A 2 H
H53E 1.3626 0.6027 0.5714 0.322 Uiso calc PR 0.553(19) A 2 H
H53F 1.3136 0.4925 0.5652 0.322 Uiso calc PR 0.553(19) A 2 H
C54B 1.240(5) 0.5288(18) 0.4563(14) 0.221(15) Uani d PDU 0.553(19) A 2 C
H54D 1.1484 0.5248 0.4520 0.331 Uiso calc PR 0.553(19) A 2 H
H54E 1.2921 0.4566 0.4681 0.331 Uiso calc PR 0.553(19) A 2 H
H54F 1.2792 0.5502 0.4147 0.331 Uiso calc PR 0.553(19) A 2 H
O55 1.3055(6) 0.8311(4) 0.3771(3) 0.0677(16) Uani d U 1 . . O
C56 1.3478(11) 0.9105(9) 0.3508(5) 0.075(3) Uani d U 1 . . C
C57 1.4807(10) 0.8835(7) 0.3066(5) 0.093(3) Uani d U 1 . . C
H57A 1.5177 0.8035 0.3039 0.139 Uiso calc R 1 . . H
H57B 1.5432 0.9184 0.3250 0.139 Uiso calc R 1 . . H
H57C 1.4658 0.9113 0.2630 0.139 Uiso calc R 1 . . H
O58 1.2876(6) 1.0142(5) 0.3595(3) 0.0750(18) Uani d U 1 . . O
O61 0.9248(6) 0.7968(4) 0.6258(3) 0.0719(17) Uani d U 1 . . O
C62 0.8836(17) 0.7341(12) 0.6780(7) 0.156(5) Uani d U 1 . . C
H62A 0.7954 0.7872 0.6899 0.188 Uiso calc R 1 . . H
C63 0.9325(17) 0.7454(18) 0.7368(8) 0.275(10) Uani d U 1 . . C
H63A 0.8915 0.7053 0.7704 0.412 Uiso calc R 1 . . H
H63B 0.9114 0.8235 0.7496 0.412 Uiso calc R 1 . . H
H63C 1.0291 0.7152 0.7320 0.412 Uiso calc R 1 . . H
C64 0.8327(18) 0.6487(12) 0.6614(9) 0.249(9) Uani d U 1 . . C
H64A 0.7993 0.6167 0.7011 0.374 Uiso calc R 1 . . H
H64B 0.9025 0.5922 0.6366 0.374 Uiso calc R 1 . . H
H64C 0.7597 0.6759 0.6348 0.374 Uiso calc R 1 . . H
O65 0.7139(6) 0.8451(5) 0.5477(3) 0.0748(17) Uani d U 1 . . O
C66 0.6578(9) 0.8550(7) 0.4936(6) 0.067(2) Uani d U 1 . . C
C67 0.5409(9) 0.8009(8) 0.4916(6) 0.105(4) Uani d U 1 . . C
H67A 0.5061 0.8135 0.4492 0.158 Uiso calc R 1 . . H
H67B 0.4705 0.8333 0.5263 0.158 Uiso calc R 1 . . H
H67C 0.5720 0.7215 0.4979 0.158 Uiso calc R 1 . . H
O68 0.6875(6) 0.9067(5) 0.4442(3) 0.0738(17) Uani d U 1 . . O

loop_
_atom_site_aniso_label
_atom_site_aniso_U_11
_atom_site_aniso_U_22
_atom_site_aniso_U_33
_atom_site_aniso_U_12
_atom_site_aniso_U_13
_atom_site_aniso_U_23
Ti1 0.0623(11) 0.0565(9) 0.0591(11) -0.0156(8) -0.0145(9) -0.0050(8)
Ti2 0.0588(11) 0.0575(10) 0.0622(12) -0.0118(8) -0.0120(9) -0.0077(9)
Ti3 0.0653(11) 0.0559(10) 0.0616(12) -0.0227(8) -0.0119(9) -0.0060(8)
O1 0.056(3) 0.047(3) 0.057(3) -0.011(2) -0.009(3) -0.006(2)
O2 0.052(3) 0.053(3) 0.061(3) -0.019(2) -0.011(3) -0.001(2)
O3 0.052(3) 0.047(3) 0.055(4) -0.015(2) -0.007(3) -0.002(2)
O11 0.070(4) 0.071(3) 0.056(3) -0.019(3) -0.010(3) -0.017(3)
C12 0.103(8) 0.083(7) 0.061(7) -0.012(6) -0.006(5) -0.012(5)
C13 0.170(11) 0.148(10) 0.079(8) -0.048(9) -0.052(8) -0.008(7)
C14 0.106(8) 0.156(10) 0.091(9) -0.008(8) 0.034(6) -0.020(8)
O15 0.083(4) 0.063(3) 0.056(4) -0.029(3) -0.017(3) 0.006(3)
C16 0.082(7) 0.057(6) 0.065(7) -0.026(5) -0.008(5) -0.001(5)
C17 0.140(10) 0.090(7) 0.094(8) -0.066(7) -0.025(7) 0.030(6)
O18 0.090(5) 0.066(4) 0.067(4) -0.036(3) -0.019(4) 0.005(3)
O21 0.076(4) 0.054(3) 0.066(4) -0.015(3) -0.007(3) -0.014(3)
C22 0.165(11) 0.072(6) 0.100(9) -0.002(8) -0.004(8) -0.025(5)
C23 0.265(17) 0.064(6) 0.185(12) -0.044(9) -0.063(12) 0.015(7)
C24 0.32(2) 0.136(11) 0.204(15) -0.008(13) 0.133(15) -0.083(9)
O25 0.065(4) 0.065(4) 0.067(4) -0.002(3) -0.012(3) -0.007(3)
C26 0.065(6) 0.061(6) 0.076(6) -0.004(4) -0.023(5) -0.006(5)
C27 0.098(8) 0.127(9) 0.105(9) 0.040(6) -0.023(7) 0.019(7)
O28 0.064(4) 0.066(4) 0.068(4) -0.009(3) -0.013(3) 0.000(3)
O31 0.093(4) 0.065(3) 0.062(4) -0.038(3) -0.020(3) -0.005(3)
C32 0.262(15) 0.089(7) 0.105(9) -0.092(9) -0.064(10) -0.008(7)
C33 0.307(19) 0.089(7) 0.138(11) -0.106(10) -0.048(12) 0.004(7)
C34 0.246(16) 0.164(11) 0.109(10) -0.098(11) -0.086(11) -0.012(8)
O35 0.061(3) 0.070(4) 0.085(5) -0.026(3) -0.016(3) -0.005(3)
C36 0.060(6) 0.088(6) 0.057(7) -0.025(5) -0.021(5) 0.008(5)
C37 0.062(6) 0.109(7) 0.116(9) -0.030(5) -0.003(6) -0.005(7)
O38 0.059(4) 0.072(4) 0.082(5) -0.017(3) -0.008(4) -0.005(4)
Ti4 0.0650(12) 0.0633(10) 0.0665(12) -0.0156(8) -0.0214(10) 0.0006(9)
Ti5 0.0630(11) 0.0575(10) 0.0656(12) -0.0121(8) -0.0158(9) -0.0023(9)
Ti6 0.0680(12) 0.0604(10) 0.0658(12) -0.0184(9) -0.0146(10) 0.0023(9)
O4 0.066(3) 0.051(3) 0.066(3) -0.020(2) -0.015(3) -0.002(2)
O5 0.066(3) 0.056(3) 0.054(4) -0.017(2) -0.016(3) -0.001(3)
O6 0.055(3) 0.057(3) 0.060(3) -0.015(2) -0.015(3) -0.004(2)
O41 0.080(4) 0.069(3) 0.065(4) -0.018(3) -0.031(3) 0.009(3)
C42 0.133(9) 0.127(10) 0.072(7) -0.017(7) -0.017(8) 0.030(6)
C43 0.201(14) 0.170(12) 0.079(7) 0.001(10) -0.025(9) 0.008(8)
C44 0.211(14) 0.174(12) 0.132(12) 0.083(10) -0.070(10) 0.015(10)
O45 0.085(4) 0.070(4) 0.071(4) -0.018(3) -0.026(3) -0.012(3)
C46 0.092(8) 0.069(6) 0.080(8) -0.030(5) -0.025(6) -0.001(5)
C47 0.128(10) 0.079(6) 0.115(10) -0.015(6) -0.043(7) -0.035(6)
O48 0.075(4) 0.065(3) 0.072(4) -0.018(3) -0.016(3) -0.014(3)
O51 0.075(4) 0.051(3) 0.085(4) -0.007(3) -0.017(3) 0.006(3)
C52 0.253(17) 0.061(6) 0.138(12) -0.010(8) -0.042(12) 0.013(6)
C53A 0.16(2) 0.055(15) 0.33(4) 0.013(15) -0.06(2) -0.02(2)
C54A 0.42(4) 0.11(2) 0.21(4) -0.09(2) 0.19(4) 0.03(3)
C53B 0.44(5) 0.071(15) 0.14(2) -0.04(2) -0.12(3) 0.039(12)
C54B 0.40(4) 0.089(12) 0.24(3) -0.11(2) -0.20(3) 0.022(14)
O55 0.072(4) 0.062(4) 0.068(4) -0.017(3) -0.005(3) -0.010(3)
C56 0.081(7) 0.089(6) 0.055(7) -0.021(5) -0.008(5) -0.006(6)
C57 0.090(7) 0.086(7) 0.092(8) -0.015(5) 0.018(6) -0.009(6)
O58 0.071(4) 0.074(4) 0.075(5) -0.014(3) 0.004(4) -0.002(4)
O61 0.086(4) 0.065(4) 0.069(4) -0.021(3) -0.020(4) 0.014(3)
C62 0.246(16) 0.145(11) 0.096(10) -0.082(10) -0.024(9) 0.050(8)
C63 0.210(17) 0.55(3) 0.124(12) -0.181(19) -0.078(13) 0.163(16)
C64 0.29(2) 0.159(14) 0.35(2) -0.148(13) -0.042(18) 0.107(15)
O65 0.068(4) 0.079(4) 0.084(5) -0.028(3) -0.014(3) 0.005(4)
C66 0.055(6) 0.057(6) 0.090(8) -0.014(4) -0.007(5) -0.013(5)
C67 0.082(8) 0.108(8) 0.149(11) -0.055(6) -0.043(7) 0.028(7)
O68 0.071(4) 0.076(4) 0.085(5) -0.030(3) -0.031(3) 0.010(3)

loop_
_atom_type_symbol
_atom_type_description
_atom_type_scat_dispersion_real
_atom_type_scat_dispersion_imag
_atom_type_scat_source
C C 0.0033 0.0016 'International Tables Vol C Tables 4.2.6.8 and 6.1.1.4'
H H 0.0000 0.0000 'International Tables Vol C Tables 4.2.6.8 and 6.1.1.4'
O O 0.0106 0.0060 'International Tables Vol C Tables 4.2.6.8 and 6.1.1.4'
Ti Ti 0.2776 0.4457 'International Tables Vol C Tables 4.2.6.8 and 6.1.1.4'

loop_
_geom_angle_atom_site_label_1
_geom_angle_atom_site_label_2
_geom_angle_atom_site_label_3
_geom_angle_site_symmetry_1
_geom_angle_site_symmetry_3
_geom_angle
O11 Ti1 O2 . . 101.3(2)
O11 Ti1 O3 . . 97.5(2)
O2 Ti1 O3 . . 102.0(2)
O11 Ti1 O28 . . 96.4(2)
O2 Ti1 O28 . . 88.5(2)
O3 Ti1 O28 . . 160.5(2)
O11 Ti1 O15 . . 94.3(2)
O2 Ti1 O15 . . 160.0(2)
O3 Ti1 O15 . . 88.1(2)
O28 Ti1 O15 . . 77.3(2)
O11 Ti1 O1 . . 174.3(2)
O2 Ti1 O1 . . 77.6(2)
O3 Ti1 O1 . . 77.4(2)
O28 Ti1 O1 . . 89.1(2)
O15 Ti1 O1 . . 88.0(2)
O11 Ti1 Ti2 . . 143.2(2)
O2 Ti1 Ti2 . . 42.82(15)
O3 Ti1 Ti2 . . 98.19(16)
O28 Ti1 Ti2 . . 78.24(18)
O15 Ti1 Ti2 . . 119.20(17)
O1 Ti1 Ti2 . . 37.03(13)
O11 Ti1 Ti3 . . 139.45(19)
O2 Ti1 Ti3 . . 98.04(16)
O3 Ti1 Ti3 . . 43.33(15)
O28 Ti1 Ti3 . . 119.46(17)
O15 Ti1 Ti3 . . 77.37(16)
O1 Ti1 Ti3 . . 36.29(13)
Ti2 Ti1 Ti3 . . 68.24(5)
O21 Ti2 O3 . 2_665 103.3(2)
O21 Ti2 O1 . . 97.6(2)
O3 Ti2 O1 2_665 . 101.8(2)
O21 Ti2 O38 . 2_665 94.7(3)
O3 Ti2 O38 2_665 2_665 87.4(2)
O1 Ti2 O38 . 2_665 162.5(2)
O21 Ti2 O25 . . 92.7(2)
O3 Ti2 O25 2_665 . 159.5(2)
O1 Ti2 O25 . . 88.6(2)
O38 Ti2 O25 2_665 . 78.4(2)
O21 Ti2 O2 . . 174.8(2)
O3 Ti2 O2 2_665 . 78.4(2)
O1 Ti2 O2 . . 77.2(2)
O38 Ti2 O2 2_665 . 90.2(2)
O25 Ti2 O2 . . 86.8(2)
O21 Ti2 Ti3 . 2_665 145.76(18)
O3 Ti2 Ti3 2_665 2_665 43.57(15)
O1 Ti2 Ti3 . 2_665 97.96(15)
O38 Ti2 Ti3 2_665 2_665 78.28(16)
O25 Ti2 Ti3 . 2_665 117.98(17)
O2 Ti2 Ti3 . 2_665 37.15(13)
O21 Ti2 Ti1 . . 138.73(19)
O3 Ti2 Ti1 2_665 . 98.54(16)
O1 Ti2 Ti1 . . 43.23(15)
O38 Ti2 Ti1 2_665 . 121.13(18)
O25 Ti2 Ti1 . . 76.82(18)
O2 Ti2 Ti1 . . 36.22(13)
Ti3 Ti2 Ti1 2_665 . 68.21(5)
O31 Ti3 O1 . . 102.9(2)
O31 Ti3 O2 . 2_665 101.3(2)
O1 Ti3 O2 . 2_665 101.4(2)
O31 Ti3 O35 . . 92.8(3)
O1 Ti3 O35 . . 159.0(2)
O2 Ti3 O35 2_665 . 88.9(2)
O31 Ti3 O18 . . 92.4(2)
O1 Ti3 O18 . . 87.6(2)
O2 Ti3 O18 2_665 . 161.3(2)
O35 Ti3 O18 . . 77.7(2)
O31 Ti3 O3 . . 178.6(2)
O1 Ti3 O3 . . 77.8(2)
O2 Ti3 O3 2_665 . 77.36(19)
O35 Ti3 O3 . . 86.9(2)
O18 Ti3 O3 . . 88.9(2)
O31 Ti3 Ti2 . 2_665 142.29(18)
O1 Ti3 Ti2 . 2_665 97.86(14)
O2 Ti3 Ti2 2_665 2_665 43.27(16)
O35 Ti3 Ti2 . 2_665 77.10(16)
O18 Ti3 Ti2 . 2_665 119.81(17)
O3 Ti3 Ti2 . 2_665 36.31(12)
O31 Ti3 Ti1 . . 144.0(2)
O1 Ti3 Ti1 . . 42.96(15)
O2 Ti3 Ti1 2_665 . 97.90(15)
O35 Ti3 Ti1 . . 117.95(18)
O18 Ti3 Ti1 . . 77.55(17)
O3 Ti3 Ti1 . . 37.06(12)
Ti2 Ti3 Ti1 2_665 . 68.13(5)
Ti3 O1 Ti2 . . 135.2(3)
Ti3 O1 Ti1 . . 100.7(2)
Ti2 O1 Ti1 . . 99.7(2)
Ti1 O2 Ti3 . 2_665 134.9(3)
Ti1 O2 Ti2 . . 101.0(2)
Ti3 O2 Ti2 2_665 . 99.6(2)
Ti2 O3 Ti1 2_665 . 134.9(3)
Ti2 O3 Ti3 2_665 . 100.1(2)
Ti1 O3 Ti3 . . 99.6(2)
C12 O11 Ti1 . . 157.2(6)
O11 C12 C14 . . 112.5(9)
O11 C12 C13 . . 109.3(8)
C14 C12 C13 . . 112.2(9)
O11 C12 H12A . . 107.5
C14 C12 H12A . . 107.5
C13 C12 H12A . . 107.5
C12 C13 H13A . . 109.5
C12 C13 H13B . . 109.5
H13A C13 H13B . . 109.5
C12 C13 H13C . . 109.5
H13A C13 H13C . . 109.5
H13B C13 H13C . . 109.5
C12 C14 H14A . . 109.5
C12 C14 H14B . . 109.5
H14A C14 H14B . . 109.5
C12 C14 H14C . . 109.5
H14A C14 H14C . . 109.5
H14B C14 H14C . . 109.5
C16 O15 Ti1 . . 130.1(6)
O18 C16 O15 . . 123.4(8)
O18 C16 C17 . . 119.4(9)
O15 C16 C17 . . 117.2(9)
C16 C17 H17A . . 109.5
C16 C17 H17B . . 109.5
H17A C17 H17B . . 109.5
C16 C17 H17C . . 109.5
H17A C17 H17C . . 109.5
H17B C17 H17C . . 109.5
C16 O18 Ti3 . . 130.9(6)
C22 O21 Ti2 . . 154.5(6)
C24 C22 O21 . . 114.8(12)
C24 C22 C23 . . 115.5(12)
O21 C22 C23 . . 110.5(10)
C24 C22 H22A . . 104.9
O21 C22 H22A . . 104.9
C23 C22 H22A . . 104.9
C22 C23 H23A . . 109.5
C22 C23 H23B . . 109.5
H23A C23 H23B . . 109.5
C22 C23 H23C . . 109.5
H23A C23 H23C . . 109.5
H23B C23 H23C . . 109.5
C22 C24 H24A . . 109.5
C22 C24 H24B . . 109.5
H24A C24 H24B . . 109.5
C22 C24 H24C . . 109.5
H24A C24 H24C . . 109.5
H24B C24 H24C . . 109.5
C26 O25 Ti2 . . 130.3(6)
O28 C26 O25 . . 124.7(8)
O28 C26 C27 . . 118.9(9)
O25 C26 C27 . . 116.4(9)
C26 C27 H27A . . 109.5
C26 C27 H27B . . 109.5
H27A C27 H27B . . 109.5
C26 C27 H27C . . 109.5
H27A C27 H27C . . 109.5
H27B C27 H27C . . 109.5
C26 O28 Ti1 . . 129.8(6)
C32 O31 Ti3 . . 155.3(7)
C34 C32 O31 . . 118.7(11)
C34 C32 C33 . . 123.2(11)
O31 C32 C33 . . 111.3(10)
C34 C32 H32A . . 98.7
O31 C32 H32A . . 98.7
C33 C32 H32A . . 98.7
C32 C33 H33A . . 109.5
C32 C33 H33B . . 109.5
H33A C33 H33B . . 109.5
C32 C33 H33C . . 109.5
H33A C33 H33C . . 109.5
H33B C33 H33C . . 109.5
C32 C34 H34A . . 109.5
C32 C34 H34B . . 109.5
H34A C34 H34B . . 109.5
C32 C34 H34C . . 109.5
H34A C34 H34C . . 109.5
H34B C34 H34C . . 109.5
C36 O35 Ti3 . . 130.3(6)
O38 C36 O35 . . 124.1(9)
O38 C36 C37 . . 118.8(9)
O35 C36 C37 . . 117.1(9)
C36 C37 H37A . . 109.5
C36 C37 H37B . . 109.5
H37A C37 H37B . . 109.5
C36 C37 H37C . . 109.5
H37A C37 H37C . . 109.5
H37B C37 H37C . . 109.5
C36 O38 Ti2 . 2_665 129.7(6)
O41 Ti4 O6 . . 101.4(2)
O41 Ti4 O5 . . 99.6(2)
O6 Ti4 O5 . . 101.5(2)
O41 Ti4 O45 . . 94.8(2)
O6 Ti4 O45 . . 158.9(2)
O5 Ti4 O45 . . 88.8(2)
O41 Ti4 O68 . . 94.6(2)
O6 Ti4 O68 . . 87.8(2)
O5 Ti4 O68 . . 161.0(2)
O45 Ti4 O68 . . 77.4(3)
O41 Ti4 O4 . . 175.8(2)
O6 Ti4 O4 . . 77.4(2)
O5 Ti4 O4 . . 76.7(2)
O45 Ti4 O4 . . 87.3(2)
O68 Ti4 O4 . . 89.4(2)
O41 Ti4 Ti6 . . 143.4(2)
O6 Ti4 Ti6 . . 43.20(14)
O5 Ti4 Ti6 . . 97.35(16)
O45 Ti4 Ti6 . . 117.78(17)
O68 Ti4 Ti6 . . 78.05(18)
O4 Ti4 Ti6 . . 36.52(14)
O41 Ti4 Ti5 . . 140.5(2)
O6 Ti4 Ti5 . . 98.05(15)
O5 Ti4 Ti5 . . 42.42(14)
O45 Ti4 Ti5 . . 77.16(17)
O68 Ti4 Ti5 . . 120.36(17)
O4 Ti4 Ti5 . . 36.64(14)
Ti6 Ti4 Ti5 . . 68.13(5)
O51 Ti5 O6 . 2_776 101.8(2)
O51 Ti5 O4 . . 98.0(2)
O6 Ti5 O4 2_776 . 101.5(2)
O51 Ti5 O55 . . 94.7(2)
O6 Ti5 O55 2_776 . 87.3(2)
O4 Ti5 O55 . . 162.7(2)
O51 Ti5 O48 . . 93.3(2)
O6 Ti5 O48 2_776 . 160.6(2)
O4 Ti5 O48 . . 88.2(2)
O55 Ti5 O48 . . 79.4(2)
O51 Ti5 O5 . . 175.2(2)
O6 Ti5 O5 2_776 . 77.7(2)
O4 Ti5 O5 . . 77.5(2)
O55 Ti5 O5 . . 90.0(2)
O48 Ti5 O5 . . 88.3(2)
O51 Ti5 Ti6 . 2_776 144.11(19)
O6 Ti5 Ti6 2_776 2_776 43.40(15)
O4 Ti5 Ti6 . 2_776 97.90(14)
O55 Ti5 Ti6 . 2_776 78.14(16)
O48 Ti5 Ti6 . 2_776 119.13(16)
O5 Ti5 Ti6 . 2_776 36.57(14)
O51 Ti5 Ti4 . . 139.4(2)
O6 Ti5 Ti4 2_776 . 98.26(15)
O4 Ti5 Ti4 . . 43.13(15)
O55 Ti5 Ti4 . . 121.35(17)
O48 Ti5 Ti4 . . 77.30(16)
O5 Ti5 Ti4 . . 36.77(14)
Ti6 Ti5 Ti4 2_776 . 68.25(5)
O61 Ti6 O4 . . 103.5(2)
O61 Ti6 O5 . 2_776 101.9(2)
O4 Ti6 O5 . 2_776 101.5(2)
O61 Ti6 O58 . 2_776 91.8(3)
O4 Ti6 O58 . 2_776 158.7(2)
O5 Ti6 O58 2_776 2_776 89.5(2)
O61 Ti6 O65 . . 91.8(2)
O4 Ti6 O65 . . 87.8(2)
O5 Ti6 O65 2_776 . 161.0(2)
O58 Ti6 O65 2_776 . 76.8(2)
O61 Ti6 O6 . . 178.7(3)
O4 Ti6 O6 . . 77.7(2)
O5 Ti6 O6 2_776 . 77.5(2)
O58 Ti6 O6 2_776 . 87.1(2)
O65 Ti6 O6 . . 88.6(2)
O61 Ti6 Ti5 . 2_776 142.18(19)
O4 Ti6 Ti5 . 2_776 98.17(15)
O5 Ti6 Ti5 2_776 2_776 42.90(14)
O58 Ti6 Ti5 2_776 2_776 77.44(17)
O65 Ti6 Ti5 . 2_776 119.89(17)
O6 Ti6 Ti5 . 2_776 36.87(13)
O61 Ti6 Ti4 . . 144.8(2)
O4 Ti6 Ti4 . . 43.51(15)
O5 Ti6 Ti4 2_776 . 97.90(16)
O58 Ti6 Ti4 2_776 . 117.37(17)
O65 Ti6 Ti4 . . 77.43(18)
O6 Ti6 Ti4 . . 36.51(14)
Ti5 Ti6 Ti4 2_776 . 68.23(5)
Ti6 O4 Ti5 . . 135.5(3)
Ti6 O4 Ti4 . . 100.0(2)
Ti5 O4 Ti4 . . 100.2(2)
Ti6 O5 Ti4 2_776 . 134.8(3)
Ti6 O5 Ti5 2_776 . 100.5(2)
Ti4 O5 Ti5 . . 100.8(2)
Ti4 O6 Ti5 . 2_776 135.1(3)
Ti4 O6 Ti6 . . 100.3(2)
Ti5 O6 Ti6 2_776 . 99.7(2)
C42 O41 Ti4 . . 162.5(7)
O41 C42 C44 . . 113.2(10)
O41 C42 C43 . . 109.6(9)
C44 C42 C43 . . 119.1(12)
O41 C42 H42A . . 104.4
C44 C42 H42A . . 104.4
C43 C42 H42A . . 104.4
C42 C43 H43A . . 109.5
C42 C43 H43B . . 109.5
H43A C43 H43B . . 109.5
C42 C43 H43C . . 109.5
H43A C43 H43C . . 109.5
H43B C43 H43C . . 109.5
C42 C44 H44A . . 109.5
C42 C44 H44B . . 109.5
H44A C44 H44B . . 109.5
C42 C44 H44C . . 109.5
H44A C44 H44C . . 109.5
H44B C44 H44C . . 109.5
C46 O45 Ti4 . . 130.6(6)
O48 C46 O45 . . 124.0(9)
O48 C46 C47 . . 117.9(9)
O45 C46 C47 . . 118.1(9)
C46 C47 H47A . . 109.5
C46 C47 H47B . . 109.5
H47A C47 H47B . . 109.5
C46 C47 H47C . . 109.5
H47A C47 H47C . . 109.5
H47B C47 H47C . . 109.5
C46 O48 Ti5 . . 130.3(6)
C52 O51 Ti5 . . 153.3(8)
O51 C52 C53B . . 120.7(15)
O51 C52 C54B . . 117.7(15)
C53B C52 C54B . . 119.5(18)
O51 C52 C54A . . 118.4(19)
C53B C52 C54A . . 90(2)
C54B C52 C54A . . 76(2)
O51 C52 C53A . . 104.4(17)
C53B C52 C53A . . 95(2)
C54B C52 C53A . . 55.4(17)
C54A C52 C53A . . 127(2)
O51 C52 H52A . . 100.9
C53B C52 H52A . . 19.8
C54B C52 H52A . . 137.8
C54A C52 H52A . . 100.9
C53A C52 H52A . . 100.9
O51 C52 H52B . . 94.4
C53B C52 H52B . . 101.9
C54B C52 H52B . . 88.2
C54A C52 H52B . . 24.1
C53A C52 H52B . . 143.5
H52A C52 H52B . . 106.0
C52 C53A H53A . . 109.5
C52 C53A H53B . . 109.5
H53A C53A H53B . . 109.5
C52 C53A H53C . . 109.5
H53A C53A H53C . . 109.5
H53B C53A H53C . . 109.5
C52 C54A H52B . . 38.4
C52 C54A H54A . . 109.5
H52B C54A H54A . . 80.8
C52 C54A H54B . . 109.5
H52B C54A H54B . . 145.6
H54A C54A H54B . . 109.5
C52 C54A H54C . . 109.5
H52B C54A H54C . . 96.8
H54A C54A H54C . . 109.5
H54B C54A H54C . . 109.5
C52 C53B H53D . . 109.5
C52 C53B H53E . . 109.5
H53D C53B H53E . . 109.5
C52 C53B H53F . . 109.5
H53D C53B H53F . . 109.5
H53E C53B H53F . . 109.5
C52 C54B H54D . . 109.5
C52 C54B H54E . . 109.5
H54D C54B H54E . . 109.5
C52 C54B H54F . . 109.5
H54D C54B H54F . . 109.5
H54E C54B H54F . . 109.5
C56 O55 Ti5 . . 129.2(6)
O55 C56 O58 . . 124.6(10)
O55 C56 C57 . . 119.0(9)
O58 C56 C57 . . 116.4(9)
C56 C57 H57A . . 109.5
C56 C57 H57B . . 109.5
H57A C57 H57B . . 109.5
C56 C57 H57C . . 109.5
H57A C57 H57C . . 109.5
H57B C57 H57C . . 109.5
C56 O58 Ti6 . 2_776 129.7(6)
C62 O61 Ti6 . . 144.9(8)
C64 C62 C63 . . 124.8(15)
C64 C62 O61 . . 116.7(14)
C63 C62 O61 . . 115.9(14)
C64 C62 H62A . . 95.4
C63 C62 H62A . . 95.4
O61 C62 H62A . . 95.4
C62 C63 H63A . . 109.5
C62 C63 H63B . . 109.5
H63A C63 H63B . . 109.5
C62 C63 H63C . . 109.5
H63A C63 H63C . . 109.5
H63B C63 H63C . . 109.5
C62 C64 H64A . . 109.5
C62 C64 H64B . . 109.5
H64A C64 H64B . . 109.5
C62 C64 H64C . . 109.5
H64A C64 H64C . . 109.5
H64B C64 H64C . . 109.5
C66 O65 Ti6 . . 128.7(6)
O68 C66 O65 . . 126.3(9)
O68 C66 C67 . . 117.4(10)
O65 C66 C67 . . 116.2(10)
C66 C67 H67A . . 109.5
C66 C67 H67B . . 109.5
H67A C67 H67B . . 109.5
C66 C67 H67C . . 109.5
H67A C67 H67C . . 109.5
H67B C67 H67C . . 109.5
C66 O68 Ti4 . . 128.6(6)

loop_
_geom_bond_atom_site_label_1
_geom_bond_atom_site_label_2
_geom_bond_site_symmetry_2
_geom_bond_distance
Ti1 O11 . 1.740(6)
Ti1 O2 . 1.876(5)
Ti1 O3 . 1.909(5)
Ti1 O28 . 2.035(6)
Ti1 O15 . 2.063(5)
Ti1 O1 . 2.166(5)
Ti1 Ti2 . 3.117(2)
Ti1 Ti3 . 3.123(2)
Ti2 O21 . 1.758(5)
Ti2 O3 2_665 1.867(5)
Ti2 O1 . 1.904(5)
Ti2 O38 2_665 2.041(6)
Ti2 O25 . 2.050(5)
Ti2 O2 . 2.158(5)
Ti2 Ti3 2_665 3.105(2)
Ti3 O31 . 1.758(5)
Ti3 O1 . 1.881(5)
Ti3 O2 2_665 1.901(5)
Ti3 O35 . 2.046(6)
Ti3 O18 . 2.058(6)
Ti3 O3 . 2.173(5)
Ti3 Ti2 2_665 3.105(2)
O2 Ti3 2_665 1.901(5)
O3 Ti2 2_665 1.867(5)
O11 C12 . 1.405(10)
C12 C14 . 1.470(13)
C12 C13 . 1.501(12)
C12 H12A . 0.9800
C13 H13A . 0.9600
C13 H13B . 0.9600
C13 H13C . 0.9600
C14 H14A . 0.9600
C14 H14B . 0.9600
C14 H14C . 0.9600
O15 C16 . 1.279(9)
C16 O18 . 1.256(10)
C16 C17 . 1.470(11)
C17 H17A . 0.9600
C17 H17B . 0.9600
C17 H17C . 0.9600
O21 C22 . 1.394(10)
C22 C24 . 1.364(15)
C22 C23 . 1.475(14)
C22 H22A . 0.9800
C23 H23A . 0.9600
C23 H23B . 0.9600
C23 H23C . 0.9600
C24 H24A . 0.9600
C24 H24B . 0.9600
C24 H24C . 0.9600
O25 C26 . 1.275(10)
C26 O28 . 1.249(10)
C26 C27 . 1.520(11)
C27 H27A . 0.9600
C27 H27B . 0.9600
C27 H27C . 0.9600
O31 C32 . 1.388(11)
C32 C34 . 1.362(13)
C32 C33 . 1.442(13)
C32 H32A . 0.9800
C33 H33A . 0.9600
C33 H33B . 0.9600
C33 H33C . 0.9600
C34 H34A . 0.9600
C34 H34B . 0.9600
C34 H34C . 0.9600
O35 C36 . 1.277(10)
C36 O38 . 1.256(10)
C36 C37 . 1.498(11)
C37 H37A . 0.9600
C37 H37B . 0.9600
C37 H37C . 0.9600
O38 Ti2 2_665 2.041(6)
Ti4 O41 . 1.751(5)
Ti4 O6 . 1.882(5)
Ti4 O5 . 1.908(5)
Ti4 O45 . 2.055(6)
Ti4 O68 . 2.060(6)
Ti4 O4 . 2.175(5)
Ti4 Ti6 . 3.112(2)
Ti4 Ti5 . 3.131(2)
Ti5 O51 . 1.751(5)
Ti5 O6 2_776 1.891(5)
Ti5 O4 . 1.899(5)
Ti5 O55 . 2.052(6)
Ti5 O48 . 2.061(6)
Ti5 O5 . 2.150(5)
Ti5 Ti6 2_776 3.106(2)
Ti6 O61 . 1.768(5)
Ti6 O4 . 1.880(6)
Ti6 O5 2_776 1.882(5)
Ti6 O58 2_776 2.048(6)
Ti6 O65 . 2.060(6)
Ti6 O6 . 2.165(5)
Ti6 Ti5 2_776 3.106(2)
O5 Ti6 2_776 1.882(5)
O6 Ti5 2_776 1.891(5)
O41 C42 . 1.402(10)
C42 C44 . 1.405(14)
C42 C43 . 1.494(14)
C42 H42A . 0.9800
C43 H43A . 0.9600
C43 H43B . 0.9600
C43 H43C . 0.9600
C44 H44A . 0.9600
C44 H44B . 0.9600
C44 H44C . 0.9600
O45 C46 . 1.259(10)
C46 O48 . 1.258(10)
C46 C47 . 1.500(12)
C47 H47A . 0.9600
C47 H47B . 0.9600
C47 H47C . 0.9600
O51 C52 . 1.355(12)
C52 C53B . 1.384(15)
C52 C54B . 1.398(16)
C52 C54A . 1.398(17)
C52 C53A . 1.439(17)
C52 H52A . 0.9800
C52 H52B . 0.9800
C53A H53A . 0.9600
C53A H53B . 0.9600
C53A H53C . 0.9600
C54A H52B . 0.6428
C54A H54A . 0.9600
C54A H54B . 0.9600
C54A H54C . 0.9600
C53B H53D . 0.9600
C53B H53E . 0.9600
C53B H53F . 0.9600
C54B H54D . 0.9600
C54B H54E . 0.9600
C54B H54F . 0.9600
O55 C56 . 1.259(10)
C56 O58 . 1.273(10)
C56 C57 . 1.508(12)
C57 H57A . 0.9600
C57 H57B . 0.9600
C57 H57C . 0.9600
O58 Ti6 2_776 2.048(6)
O61 C62 . 1.397(12)
C62 C64 . 1.343(17)
C62 C63 . 1.359(17)
C62 H62A . 0.9800
C63 H63A . 0.9600
C63 H63B . 0.9600
C63 H63C . 0.9600
C64 H64A . 0.9600
C64 H64B . 0.9600
C64 H64C . 0.9600
O65 C66 . 1.280(10)
C66 O68 . 1.235(10)
C66 C67 . 1.513(11)
C67 H67A . 0.9600
C67 H67B . 0.9600
C67 H67C . 0.9600
